data_7057016
loop_
_publ_author_name
'Berezin, A. S.'
'Ivanova, A. D.'
'Komarov, V. Yu.'
'Nadolinny, V. A.'
'Lavrenova, L. G.'

_publ_section_title
;
 Influence of water on the structure and magnetic properties of a copper
 bromide coordination compound with 3-amino-4-ethoxycarbonylpyrazole
;
_journal_issue 7
_journal_name_full 'New Journal of Chemistry'
_journal_page_first 4902
_journal_paper_doi 10.1039/C8NJ00017D
_journal_volume 42
_journal_year 2018
_chemical_formula_moiety 'C24 H36 Br2 Cu N12 O8, 2(H2 O)'
_chemical_formula_sum 'C24 H40 Br2 Cu N12 O10'
_chemical_formula_weight 880.04
_space_group_crystal_system monoclinic
_space_group_IT_number 14
_space_group_name_Hall '-P 2yn'
_space_group_name_H-M_alt 'P 1 21/n 1'
_symmetry_space_group_name_Hall '-P 2yn'
_symmetry_space_group_name_H-M 'P 1 21/n 1'
_atom_sites_solution_hydrogens mixed
_atom_sites_solution_primary dual
_audit_creation_date 2017-09-19
_audit_creation_method
;
Olex2 1.2
(compiled 2017.08.10 svn.r3458 for OlexSys, GUI svn.r5381)
;
_audit_update_record
;
2017-12-07 deposited with the CCDC.
2018-02-13 downloaded from the CCDC.
;
_cell_angle_alpha 90
_cell_angle_beta 94.803(7)
_cell_angle_gamma 90
_cell_formula_units_Z 2
_cell_length_a 11.262(3)
_cell_length_b 7.5904(17)
_cell_length_c 21.555(4)
_cell_measurement_reflns_used 9943
_cell_measurement_temperature 150
_cell_measurement_theta_max 30.58
_cell_measurement_theta_min 2.85
_cell_volume 1836.1(7)
_computing_cell_refinement 'Bruker SAINT'
_computing_data_collection 'Bruker APEX2'
_computing_data_reduction 'Bruker SAINT'
_computing_molecular_graphics 'Olex2 (Dolomanov et al., 2009)'
_computing_publication_material 'Olex2 (Dolomanov et al., 2009)'
_computing_structure_refinement 'ShelXL (Sheldrick, 2015)'
_computing_structure_solution 'ShelXT (Sheldrick, 2015)'
_diffrn_ambient_temperature 150
_diffrn_detector_area_resol_mean 8.333
_diffrn_measured_fraction_theta_full 1.000
_diffrn_measured_fraction_theta_max 0.990
_diffrn_measurement_device_type 'Bruker APEX2 CCD area detector'
_diffrn_measurement_method '\w and \f scans'
_diffrn_radiation_monochromator graphite
_diffrn_radiation_type MoK\a
_diffrn_radiation_wavelength 0.71073
_diffrn_reflns_av_R_equivalents 0.0374
_diffrn_reflns_av_unetI/netI 0.0253
_diffrn_reflns_Laue_measured_fraction_full 1.000
_diffrn_reflns_Laue_measured_fraction_max 0.990
_diffrn_reflns_limit_h_max 16
_diffrn_reflns_limit_h_min -16
_diffrn_reflns_limit_k_max 10
_diffrn_reflns_limit_k_min -10
_diffrn_reflns_limit_l_max 30
_diffrn_reflns_limit_l_min -28
_diffrn_reflns_number 32014
_diffrn_reflns_point_group_measured_fraction_full 1.000
_diffrn_reflns_point_group_measured_fraction_max 0.990
_diffrn_reflns_theta_full 25.242
_diffrn_reflns_theta_max 30.676
_diffrn_reflns_theta_min 1.896
_diffrn_source 'sealed tube'
_exptl_absorpt_coefficient_mu 2.837
_exptl_absorpt_correction_T_max 0.7461
_exptl_absorpt_correction_T_min 0.6590
_exptl_absorpt_correction_type multi-scan
_exptl_absorpt_process_details
'SADABS-2012/1 (Bruker,2012) was used for absorption correction. wR2(int) was 0.0602 before and 0.0460 after correction. The Ratio of minimum to maximum transmission is 0.8833. The \l/2 correction factor is 0.0015.'
_exptl_crystal_colour 'orangish green'
_exptl_crystal_colour_modifier orangish
_exptl_crystal_colour_primary green
_exptl_crystal_density_diffrn 1.592
_exptl_crystal_description block
_exptl_crystal_F_000 894
_exptl_crystal_size_max 0.277
_exptl_crystal_size_mid 0.253
_exptl_crystal_size_min 0.194
_refine_diff_density_max 0.448
_refine_diff_density_min -0.389
_refine_diff_density_rms 0.066
_refine_ls_extinction_method none
_refine_ls_goodness_of_fit_ref 1.037
_refine_ls_hydrogen_treatment mixed
_refine_ls_matrix_type full
_refine_ls_number_parameters 231
_refine_ls_number_reflns 5628
_refine_ls_number_restraints 0
_refine_ls_restrained_S_all 1.037
_refine_ls_R_factor_all 0.0317
_refine_ls_R_factor_gt 0.0248
_refine_ls_shift/su_max 0.001
_refine_ls_shift/su_mean 0.000
_refine_ls_structure_factor_coef Fsqd
_refine_ls_weighting_details 'w=1/[\s^2^(Fo^2^)+(0.0256P)^2^+1.0326P] where P=(Fo^2^+2Fc^2^)/3'
_refine_ls_weighting_scheme calc
_refine_ls_wR_factor_gt 0.0575
_refine_ls_wR_factor_ref 0.0602
_reflns_Friedel_coverage 0.000
_reflns_number_gt 4878
_reflns_number_total 5628
_reflns_threshold_expression 'I > 2\s(I)'
_cod_data_source_file c8nj00017d2.cif
_cod_data_source_block structure3
_cod_depositor_comments 'Adding full bibliography for 7057015--7057017.cif.'
_cod_original_cell_volume 1836.0(7)
_cod_database_code 7057016
_shelx_shelxl_version_number 2014/7
_shelx_space_group_comment
;
The symmetry employed for this shelxl refinement is uniquely defined
by the following loop, which should always be used as a source of
symmetry information in preference to the above space-group names.
They are only intended as comments.
;
_shelx_estimated_absorpt_t_max 0.609
_shelx_estimated_absorpt_t_min 0.507
_olex2_refinement_description
;
1. Fixed Uiso
 At 1.2 times of:
  All C(H) groups, All C(H,H) groups, All N(H) groups, All N(H,H) groups
 At 1.5 times of:
  All C(H,H,H) groups, All O(H,H) groups
2.a Secondary CH2 refined with riding coordinates:
 C15(H15A,H15B), C25(H25A,H25B)
2.b Aromatic/amide H refined with riding coordinates:
 N12(H12), C11(H11), N22(H22), C21(H21)
2.c X=CH2 refined with riding coordinates:
 N13(H13A,H13B), N23(H23A,H23B)
2.d Idealised Me refined as rotating group:
 C16(H16A,H16B,H16C), C26(H26A,H26B,H26C)
;
_olex2_submission_special_instructions 'No special instructions were received'

loop_
_space_group_symop_operation_xyz
'x, y, z'
'-x+1/2, y+1/2, -z+1/2'
'-x, -y, -z'
'x-1/2, -y-1/2, z-1/2'

loop_
_atom_site_label
_atom_site_type_symbol
_atom_site_fract_x
_atom_site_fract_y
_atom_site_fract_z
_atom_site_U_iso_or_equiv
_atom_site_adp_type
_atom_site_occupancy
_atom_site_site_symmetry_order
_atom_site_calc_flag
_atom_site_refinement_flags_posn
_atom_site_refinement_flags_adp
_atom_site_refinement_flags_occupancy
Br1 Br 0.11181(2) 0.83157(2) 0.46538(2) 0.01734(4) Uani 1 1 d . . .
Cu1 Cu 0.0000 0.5000 0.5000 0.01383(6) Uani 1 2 d S T P
O11 O 0.55011(10) 0.26891(16) 0.58481(6) 0.0245(2) Uani 1 1 d . . .
O12 O 0.50174(9) 0.55773(14) 0.58781(5) 0.0199(2) Uani 1 1 d . . .
N11 N 0.15778(11) 0.40025(16) 0.53201(6) 0.0170(2) Uani 1 1 d . . .
N12 N 0.18477(11) 0.22429(17) 0.52890(6) 0.0200(3) Uani 1 1 d . . .
H12 H 0.1331 0.1420 0.5164 0.024 Uiso 1 1 calc R . .
N13 N 0.34851(14) 0.03133(19) 0.55018(8) 0.0339(4) Uani 1 1 d . . .
H13A H 0.3044 -0.0614 0.5398 0.041 Uiso 1 1 calc R . .
H13B H 0.4245 0.0182 0.5625 0.041 Uiso 1 1 calc R . .
C11 C 0.25819(13) 0.47896(19) 0.55233(7) 0.0170(3) Uani 1 1 d . . .
H11 H 0.2663 0.6022 0.5591 0.020 Uiso 1 1 calc R . .
C12 C 0.35114(13) 0.35735(19) 0.56264(7) 0.0171(3) Uani 1 1 d . . .
C13 C 0.29979(13) 0.1934(2) 0.54724(7) 0.0200(3) Uani 1 1 d . . .
C14 C 0.47629(13) 0.3868(2) 0.57975(7) 0.0181(3) Uani 1 1 d . . .
C15 C 0.62542(13) 0.5995(2) 0.60625(8) 0.0213(3) Uani 1 1 d . . .
H15A H 0.6773 0.5562 0.5746 0.026 Uiso 1 1 calc R . .
H15B H 0.6508 0.5433 0.6466 0.026 Uiso 1 1 calc R . .
C16 C 0.63422(16) 0.7965(2) 0.61179(10) 0.0314(4) Uani 1 1 d . . .
H16A H 0.6059 0.8506 0.5720 0.047 Uiso 1 1 calc GR . .
H16B H 0.7174 0.8301 0.6226 0.047 Uiso 1 1 calc GR . .
H16C H 0.5851 0.8372 0.6444 0.047 Uiso 1 1 calc GR . .
O21 O 0.04894(13) 0.11554(17) 0.22764(6) 0.0335(3) Uani 1 1 d . . .
O22 O -0.06388(11) -0.01851(15) 0.29544(5) 0.0252(2) Uani 1 1 d . . .
N21 N 0.01951(11) 0.39780(16) 0.41487(6) 0.0161(2) Uani 1 1 d . . .
N22 N 0.08197(11) 0.49105(16) 0.37348(6) 0.0165(2) Uani 1 1 d . . .
H22 H 0.1150 0.5944 0.3817 0.020 Uiso 1 1 calc R . .
N23 N 0.14145(13) 0.47318(19) 0.27100(6) 0.0250(3) Uani 1 1 d . . .
H23A H 0.1759 0.5771 0.2748 0.030 Uiso 1 1 calc R . .
H23B H 0.1428 0.4137 0.2360 0.030 Uiso 1 1 calc R . .
C21 C -0.01481(13) 0.2512(2) 0.38534(7) 0.0169(3) Uani 1 1 d . . .
H21 H -0.0598 0.1604 0.4026 0.020 Uiso 1 1 calc R . .
C22 C 0.02418(13) 0.24736(19) 0.32492(7) 0.0164(3) Uani 1 1 d . . .
C23 C 0.08654(13) 0.40501(19) 0.31881(7) 0.0164(3) Uani 1 1 d . . .
C24 C 0.00634(14) 0.1121(2) 0.27736(7) 0.0198(3) Uani 1 1 d . . .
C25 C -0.08716(19) -0.1607(2) 0.25140(10) 0.0356(4) Uani 1 1 d . . .
H25A H -0.0123 -0.2232 0.2444 0.043 Uiso 1 1 calc R . .
H25B H -0.1223 -0.1143 0.2110 0.043 Uiso 1 1 calc R . .
C26 C -0.1729(2) -0.2836(3) 0.27924(12) 0.0480(6) Uani 1 1 d . . .
H26A H -0.1920 -0.3816 0.2505 0.072 Uiso 1 1 calc GR . .
H26B H -0.2461 -0.2196 0.2865 0.072 Uiso 1 1 calc GR . .
H26C H -0.1366 -0.3295 0.3189 0.072 Uiso 1 1 calc GR . .
O1 O 0.24628(11) -0.20280(16) 0.33344(5) 0.0208(2) Uani 1 1 d . . .
H1A H 0.304(2) -0.234(3) 0.3558(10) 0.031 Uiso 1 1 d R . .
H1B H 0.211(2) -0.151(3) 0.3539(11) 0.031 Uiso 1 1 d R . .

loop_
_atom_site_aniso_label
_atom_site_aniso_U_11
_atom_site_aniso_U_22
_atom_site_aniso_U_33
_atom_site_aniso_U_23
_atom_site_aniso_U_13
_atom_site_aniso_U_12
Br1 0.01918(7) 0.01339(7) 0.02013(8) -0.00431(5) 0.00559(5) -0.00311(5)
Cu1 0.01144(11) 0.01778(12) 0.01222(11) -0.00530(9) 0.00063(8) 0.00177(8)
O11 0.0183(5) 0.0230(6) 0.0310(6) -0.0039(5) -0.0052(4) 0.0033(4)
O12 0.0139(5) 0.0191(5) 0.0259(6) -0.0002(4) -0.0032(4) -0.0021(4)
N11 0.0155(5) 0.0141(6) 0.0209(6) -0.0045(5) -0.0007(5) 0.0010(4)
N12 0.0159(6) 0.0137(5) 0.0295(7) -0.0042(5) -0.0040(5) -0.0007(5)
N13 0.0258(7) 0.0171(7) 0.0559(10) -0.0040(7) -0.0143(7) 0.0049(6)
C11 0.0158(6) 0.0148(6) 0.0201(7) -0.0035(5) -0.0006(5) -0.0007(5)
C12 0.0148(6) 0.0162(7) 0.0198(7) -0.0022(5) -0.0020(5) -0.0003(5)
C13 0.0176(7) 0.0181(7) 0.0234(7) -0.0021(6) -0.0033(5) 0.0014(5)
C14 0.0164(6) 0.0215(7) 0.0160(7) -0.0014(5) -0.0011(5) -0.0021(5)
C15 0.0139(6) 0.0235(7) 0.0258(8) 0.0031(6) -0.0026(5) -0.0045(5)
C16 0.0247(8) 0.0234(8) 0.0457(11) 0.0023(7) 0.0004(7) -0.0079(6)
O21 0.0501(8) 0.0308(6) 0.0217(6) -0.0123(5) 0.0146(6) -0.0123(6)
O22 0.0340(6) 0.0178(5) 0.0242(6) -0.0072(4) 0.0053(5) -0.0078(5)
N21 0.0172(5) 0.0169(6) 0.0147(6) -0.0030(4) 0.0031(4) -0.0013(4)
N22 0.0190(6) 0.0155(6) 0.0153(6) -0.0044(4) 0.0038(4) -0.0040(4)
N23 0.0350(8) 0.0232(7) 0.0181(6) -0.0050(5) 0.0103(5) -0.0094(6)
C21 0.0180(6) 0.0173(7) 0.0155(7) -0.0030(5) 0.0016(5) -0.0014(5)
C22 0.0184(6) 0.0160(7) 0.0149(6) -0.0041(5) 0.0021(5) -0.0008(5)
C23 0.0172(6) 0.0176(7) 0.0142(6) -0.0033(5) 0.0008(5) 0.0010(5)
C24 0.0236(7) 0.0175(7) 0.0184(7) -0.0056(5) 0.0015(6) -0.0008(6)
C25 0.0466(11) 0.0213(8) 0.0386(10) -0.0159(7) 0.0024(8) -0.0093(8)
C26 0.0503(13) 0.0280(10) 0.0652(15) -0.0085(10) 0.0022(11) -0.0164(9)
O1 0.0199(5) 0.0223(6) 0.0204(6) 0.0004(4) 0.0021(4) 0.0009(4)

loop_
_atom_type_symbol
_atom_type_description
_atom_type_scat_dispersion_real
_atom_type_scat_dispersion_imag
_atom_type_scat_source
C C 0.0033 0.0016 'International Tables Vol C Tables 4.2.6.8 and 6.1.1.4'
H H 0.0000 0.0000 'International Tables Vol C Tables 4.2.6.8 and 6.1.1.4'
Br Br -0.2901 2.4595 'International Tables Vol C Tables 4.2.6.8 and 6.1.1.4'
Cu Cu 0.3201 1.2651 'International Tables Vol C Tables 4.2.6.8 and 6.1.1.4'
N N 0.0061 0.0033 'International Tables Vol C Tables 4.2.6.8 and 6.1.1.4'
O O 0.0106 0.0060 'International Tables Vol C Tables 4.2.6.8 and 6.1.1.4'

loop_
_geom_angle_atom_site_label_1
_geom_angle_atom_site_label_2
_geom_angle_atom_site_label_3
_geom_angle
_geom_angle_site_symmetry_1
_geom_angle_site_symmetry_3
N11 Cu1 N11 180.0 . 3_566
N11 Cu1 N21 89.61(5) 3_566 .
N11 Cu1 N21 89.60(5) . 3_566
N11 Cu1 N21 90.40(5) . .
N11 Cu1 N21 90.40(5) 3_566 3_566
N21 Cu1 N21 180.00(3) . 3_566
C14 O12 C15 115.99(12) . .
N12 N11 Cu1 123.05(9) . .
C11 N11 Cu1 130.86(10) . .
C11 N11 N12 105.63(12) . .
N11 N12 H12 124.2 . .
C13 N12 N11 111.57(12) . .
C13 N12 H12 124.2 . .
H13A N13 H13B 120.0 . .
C13 N13 H13A 120.0 . .
C13 N13 H13B 120.0 . .
N11 C11 H11 124.4 . .
N11 C11 C12 111.25(13) . .
C12 C11 H11 124.4 . .
C11 C12 C13 105.07(12) . .
C11 C12 C14 129.77(14) . .
C13 C12 C14 124.94(13) . .
N12 C13 N13 123.55(14) . .
N12 C13 C12 106.48(13) . .
N13 C13 C12 129.96(14) . .
O11 C14 O12 124.26(14) . .
O11 C14 C12 123.56(14) . .
O12 C14 C12 112.16(13) . .
O12 C15 H15A 110.3 . .
O12 C15 H15B 110.3 . .
O12 C15 C16 107.15(13) . .
H15A C15 H15B 108.5 . .
C16 C15 H15A 110.3 . .
C16 C15 H15B 110.3 . .
C15 C16 H16A 109.5 . .
C15 C16 H16B 109.5 . .
C15 C16 H16C 109.5 . .
H16A C16 H16B 109.5 . .
H16A C16 H16C 109.5 . .
H16B C16 H16C 109.5 . .
C24 O22 C25 116.00(13) . .
N22 N21 Cu1 119.41(9) . .
C21 N21 Cu1 135.22(10) . .
C21 N21 N22 105.37(11) . .
N21 N22 H22 124.0 . .
C23 N22 N21 112.03(12) . .
C23 N22 H22 124.0 . .
H23A N23 H23B 120.0 . .
C23 N23 H23A 120.0 . .
C23 N23 H23B 120.0 . .
N21 C21 H21 124.4 . .
N21 C21 C22 111.15(13) . .
C22 C21 H21 124.4 . .
C21 C22 C24 129.15(14) . .
C23 C22 C21 105.49(12) . .
C23 C22 C24 125.35(14) . .
N22 C23 C22 105.96(13) . .
N23 C23 N22 122.28(14) . .
N23 C23 C22 131.75(14) . .
O21 C24 O22 123.91(14) . .
O21 C24 C22 124.61(15) . .
O22 C24 C22 111.48(13) . .
O22 C25 H25A 110.4 . .
O22 C25 H25B 110.4 . .
O22 C25 C26 106.74(16) . .
H25A C25 H25B 108.6 . .
C26 C25 H25A 110.4 . .
C26 C25 H25B 110.4 . .
C25 C26 H26A 109.5 . .
C25 C26 H26B 109.5 . .
C25 C26 H26C 109.5 . .
H26A C26 H26B 109.5 . .
H26A C26 H26C 109.5 . .
H26B C26 H26C 109.5 . .
H1A O1 H1B 104(2) . .

loop_
_geom_bond_atom_site_label_1
_geom_bond_atom_site_label_2
_geom_bond_distance
_geom_bond_site_symmetry_2
Cu1 N11 2.0003(13) .
Cu1 N11 2.0003(13) 3_566
Cu1 N21 2.0211(12) .
Cu1 N21 2.0212(12) 3_566
O11 C14 1.2198(19) .
O12 C14 1.3372(19) .
O12 C15 1.4512(17) .
N11 N12 1.3726(18) .
N11 C11 1.3208(18) .
N12 H12 0.8800 .
N12 C13 1.3428(19) .
N13 H13A 0.8800 .
N13 H13B 0.8800 .
N13 C13 1.346(2) .
C11 H11 0.9500 .
C11 C12 1.399(2) .
C12 C13 1.400(2) .
C12 C14 1.444(2) .
C15 H15A 0.9900 .
C15 H15B 0.9900 .
C15 C16 1.502(2) .
C16 H16A 0.9800 .
C16 H16B 0.9800 .
C16 H16C 0.9800 .
O21 C24 1.211(2) .
O22 C24 1.3461(19) .
O22 C25 1.447(2) .
N21 N22 1.3772(17) .
N21 C21 1.3235(19) .
N22 H22 0.8800 .
N22 C23 1.3520(18) .
N23 H23A 0.8800 .
N23 H23B 0.8800 .
N23 C23 1.3486(19) .
C21 H21 0.9500 .
C21 C22 1.409(2) .
C22 C23 1.399(2) .
C22 C24 1.453(2) .
C25 H25A 0.9900 .
C25 H25B 0.9900 .
C25 C26 1.503(3) .
C26 H26A 0.9800 .
C26 H26B 0.9800 .
C26 H26C 0.9800 .
O1 H1A 0.81(2) .
O1 H1B 0.74(2) .
